data_4119195
loop_
_publ_author_name
'Saroj L. Samal'
'Abhishek Pandey'
'David C. Johnston'
'John D. Corbett'

_publ_section_title
;
 Y3MnAu5: Three Distinctived-Metal Functions in an Intergrown Cluster
 Phase
;
_journal_name_full 'Journal of the American Chemical Society'
_journal_page_first 910
_journal_page_last 917
_journal_paper_doi 10.1021/ja3110208
_journal_volume 135
_journal_year 2013
_chemical_formula_sum 'Au5 Mn Y3'
_chemical_formula_weight 1306.488
_chemical_name_systematic
; 
 ? 
;
_space_group_IT_number 148
_symmetry_cell_setting trigonal
_symmetry_space_group_name_Hall '-R 3'
_symmetry_space_group_name_H-M 'R -3 :H'
_atom_sites_solution_primary direct
_atom_sites_solution_secondary difmap
_audit_creation_method SHELXL-97
_cell_angle_alpha 90.00
_cell_angle_beta 90.00
_cell_angle_gamma 120.00
_cell_formula_units_Z 6
_cell_length_a 8.4899(6)
_cell_length_b 8.4899(6)
_cell_length_c 18.144(2)
_cell_measurement_reflns_used 604
_cell_measurement_temperature 293(2)
_cell_measurement_theta_max 28.18
_cell_measurement_theta_min 2.99
_cell_volume 1132.58(17)
_computing_structure_refinement 'SHELXL-97 (Sheldrick, 1997)'
_computing_structure_solution 'SHELXS-97 (Sheldrick, 1990)'
_diffrn_ambient_temperature 293(2)
_diffrn_measured_fraction_theta_full 2.99
_diffrn_measured_fraction_theta_max 2.99
_diffrn_radiation_monochromator graphite
_diffrn_radiation_source 'fine-focus sealed tube'
_diffrn_radiation_type MoK\a
_diffrn_radiation_wavelength 0.71073
_diffrn_reflns_av_R_equivalents 0.0457
_diffrn_reflns_av_sigmaI/netI 0.0333
_diffrn_reflns_limit_h_max 10
_diffrn_reflns_limit_h_min -11
_diffrn_reflns_limit_k_max 11
_diffrn_reflns_limit_k_min -10
_diffrn_reflns_limit_l_max 23
_diffrn_reflns_limit_l_min -24
_diffrn_reflns_number 3226
_diffrn_reflns_theta_full 28.18
_diffrn_reflns_theta_max 28.18
_diffrn_reflns_theta_min 2.99
_exptl_absorpt_coefficient_mu 121.008
_exptl_absorpt_correction_T_max 0.11
_exptl_absorpt_correction_T_min 0.08
_exptl_absorpt_correction_type empirical
_exptl_absorpt_process_details SADABS
_exptl_crystal_colour metallic
_exptl_crystal_density_diffrn 11.493
_exptl_crystal_description irregular
_exptl_crystal_F_000 3222
_exptl_crystal_size_max 0.05
_exptl_crystal_size_mid 0.04
_exptl_crystal_size_min 0.03
_refine_diff_density_max 2.590
_refine_diff_density_min -3.132
_refine_diff_density_rms 0.802
_refine_ls_extinction_coef none
_refine_ls_extinction_method none
_refine_ls_goodness_of_fit_ref 0.958
_refine_ls_matrix_type full
_refine_ls_number_parameters 29
_refine_ls_number_reflns 604
_refine_ls_number_restraints 0
_refine_ls_restrained_S_all 0.958
_refine_ls_R_factor_all 0.0352
_refine_ls_R_factor_gt 0.0310
_refine_ls_shift/su_max 0.000
_refine_ls_shift/su_mean 0.000
_refine_ls_structure_factor_coef Fsqd
_refine_ls_weighting_details 'calc w=1/[\s^2^(Fo^2^)+(0.0511P)^2^+287.2684P] where P=(Fo^2^+2Fc^2^)/3'
_refine_ls_weighting_scheme calc
_refine_ls_wR_factor_gt 0.0556
_refine_ls_wR_factor_ref 0.0589
_reflns_number_gt 545
_reflns_number_total 604
_reflns_threshold_expression >2sigma(I)
_cod_data_source_file ja3110208_si_002.cif
_cod_data_source_block s941rrx
_cod_original_cell_volume 1132.5(3)
_cod_original_sg_symbol_H-M 'R -3'
_cod_database_code 4119195

loop_
_symmetry_equiv_pos_as_xyz
'x, y, z'
'-y, x-y, z'
'-x+y, -x, z'
'x+2/3, y+1/3, z+1/3'
'-y+2/3, x-y+1/3, z+1/3'
'-x+y+2/3, -x+1/3, z+1/3'
'x+1/3, y+2/3, z+2/3'
'-y+1/3, x-y+2/3, z+2/3'
'-x+y+1/3, -x+2/3, z+2/3'
'-x, -y, -z'
'y, -x+y, -z'
'x-y, x, -z'
'-x+2/3, -y+1/3, -z+1/3'
'y+2/3, -x+y+1/3, -z+1/3'
'x-y+2/3, x+1/3, -z+1/3'
'-x+1/3, -y+2/3, -z+2/3'
'y+1/3, -x+y+2/3, -z+2/3'
'x-y+1/3, x+2/3, -z+2/3'

loop_
_atom_site_label
_atom_site_type_symbol
_atom_site_fract_x
_atom_site_fract_y
_atom_site_fract_z
_atom_site_U_iso_or_equiv
_atom_site_adp_type
_atom_site_occupancy
_atom_site_symmetry_multiplicity
_atom_site_calc_flag
_atom_site_refinement_flags
Au1 Au 0.0000 0.0000 0.0000 0.0242(3) Uani 1 6 d S
Au2 Au 0.0000 0.0000 0.5000 0.0201(3) Uani 1 6 d S
Au3 Au 0.0000 0.0000 0.19724(5) 0.0128(2) Uani 1 3 d S
Au4 Au 0.62025(7) 0.00527(7) 0.06335(3) 0.0129(2) Uani 1 1 d .
Y Y 0.27997(18) 0.99015(19) 0.09901(7) 0.0128(3) Uani 1 1 d .
Mn Mn 0.0000 0.0000 0.34505(19) 0.0093(6) Uani 1 3 d S

loop_
_atom_site_aniso_label
_atom_site_aniso_U_11
_atom_site_aniso_U_22
_atom_site_aniso_U_33
_atom_site_aniso_U_23
_atom_site_aniso_U_13
_atom_site_aniso_U_12
Au1 0.0238(5) 0.0238(5) 0.0250(8) 0.000 0.000 0.0119(2)
Au2 0.0238(5) 0.0238(5) 0.0127(6) 0.000 0.000 0.0119(2)
Au3 0.0110(3) 0.0110(3) 0.0163(5) 0.000 0.000 0.00552(15)
Au4 0.0140(3) 0.0124(3) 0.0132(3) -0.00182(17) -0.00202(18) 0.0072(2)
Y 0.0134(6) 0.0120(6) 0.0118(6) -0.0005(5) 0.0014(5) 0.0056(5)
Mn 0.0084(9) 0.0084(9) 0.0111(16) 0.000 0.000 0.0042(5)

loop_
_atom_type_symbol
_atom_type_description
_atom_type_scat_dispersion_real
_atom_type_scat_dispersion_imag
_atom_type_scat_source
Mn Mn 0.3368 0.7283 'International Tables Vol C Tables 4.2.6.8 and 6.1.1.4'
Y Y -2.7962 3.5667 'International Tables Vol C Tables 4.2.6.8 and 6.1.1.4'
Au Au -2.0133 8.8022 'International Tables Vol C Tables 4.2.6.8 and 6.1.1.4'

loop_
_geom_angle_atom_site_label_1
_geom_angle_atom_site_label_2
_geom_angle_atom_site_label_3
_geom_angle
_geom_angle_site_symmetry_1
_geom_angle_site_symmetry_3
Y Au1 Y 180.00(6) 11_445 2_665
Y Au1 Y 91.89(3) 11_445 1_545
Y Au1 Y 88.11(3) 2_665 1_545
Y Au1 Y 88.11(3) 11_445 10_565
Y Au1 Y 91.89(3) 2_665 10_565
Y Au1 Y 180.00(4) 1_545 10_565
Y Au1 Y 88.11(3) 11_445 12_655
Y Au1 Y 91.89(3) 2_665 12_655
Y Au1 Y 91.89(3) 1_545 12_655
Y Au1 Y 88.11(3) 10_565 12_655
Y Au1 Y 91.89(3) 11_445 3_455
Y Au1 Y 88.11(3) 2_665 3_455
Y Au1 Y 88.11(3) 1_545 3_455
Y Au1 Y 91.89(3) 10_565 3_455
Y Au1 Y 180.00(7) 12_655 3_455
Mn Au2 Mn 180.0 10_556 .
Mn Au2 Y 112.26(2) 10_556 6_455
Mn Au2 Y 67.74(2) . 6_455
Mn Au2 Y 67.74(2) 10_556 18_545
Mn Au2 Y 112.26(2) . 18_545
Y Au2 Y 180.0 6_455 18_545
Mn Au2 Y 112.26(2) 10_556 5
Mn Au2 Y 67.74(2) . 5
Y Au2 Y 106.54(2) 6_455 5
Y Au2 Y 73.46(2) 18_545 5
Mn Au2 Y 67.74(2) 10_556 17_445
Mn Au2 Y 112.26(2) . 17_445
Y Au2 Y 73.46(2) 6_455 17_445
Y Au2 Y 106.54(2) 18_545 17_445
Y Au2 Y 180.00(4) 5 17_445
Mn Au2 Y 112.26(2) 10_556 4_445
Mn Au2 Y 67.74(2) . 4_445
Y Au2 Y 106.54(2) 6_455 4_445
Y Au2 Y 73.46(2) 18_545 4_445
Y Au2 Y 106.54(2) 5 4_445
Y Au2 Y 73.46(2) 17_445 4_445
Mn Au2 Y 67.74(2) 10_556 16
Mn Au2 Y 112.26(2) . 16
Y Au2 Y 73.46(2) 6_455 16
Y Au2 Y 106.54(2) 18_545 16
Y Au2 Y 73.46(2) 5 16
Y Au2 Y 106.54(2) 17_445 16
Y Au2 Y 180.0 4_445 16
Mn Au2 Au4 124.947(10) 10_556 6
Mn Au2 Au4 55.053(9) . 6
Y Au2 Au4 52.88(2) 6_455 6
Y Au2 Au4 127.12(3) 18_545 6
Y Au2 Au4 53.91(3) 5 6
Y Au2 Au4 126.09(3) 17_445 6
Y Au2 Au4 122.79(2) 4_445 6
Y Au2 Au4 57.21(2) 16 6
Mn Au2 Au4 55.053(10) 10_556 18_445
Mn Au2 Au4 124.947(10) . 18_445
Y Au2 Au4 127.12(2) 6_455 18_445
Y Au2 Au4 52.88(3) 18_545 18_445
Y Au2 Au4 126.09(3) 5 18_445
Y Au2 Au4 53.91(3) 17_445 18_445
Y Au2 Au4 57.21(2) 4_445 18_445
Y Au2 Au4 122.79(2) 16 18_445
Au4 Au2 Au4 180.0 6 18_445
Mn Au2 Au4 124.947(10) 10_556 4_455
Mn Au2 Au4 55.053(10) . 4_455
Y Au2 Au4 53.91(3) 6_455 4_455
Y Au2 Au4 126.09(3) 18_545 4_455
Y Au2 Au4 122.79(2) 5 4_455
Y Au2 Au4 57.21(2) 17_445 4_455
Y Au2 Au4 52.88(2) 4_445 4_455
Y Au2 Au4 127.12(2) 16 4_455
Au4 Au2 Au4 90.449(13) 6 4_455
Au4 Au2 Au4 89.551(13) 18_445 4_455
Mn Au2 Au4 55.054(10) 10_556 16_545
Mn Au2 Au4 124.946(10) . 16_545
Y Au2 Au4 126.09(3) 6_455 16_545
Y Au2 Au4 53.91(3) 18_545 16_545
Y Au2 Au4 57.21(2) 5 16_545
Y Au2 Au4 122.79(2) 17_445 16_545
Y Au2 Au4 127.12(2) 4_445 16_545
Y Au2 Au4 52.88(2) 16 16_545
Au4 Au2 Au4 89.551(13) 6 16_545
Au4 Au2 Au4 90.449(13) 18_445 16_545
Au4 Au2 Au4 180.0 4_455 16_545
Mn Au3 Au4 63.181(19) . 15_445
Mn Au3 Au4 63.181(19) . 14_455
Au4 Au3 Au4 101.23(2) 15_445 14_455
Mn Au3 Au4 63.181(19) . 13
Au4 Au3 Au4 101.23(2) 15_445 13
Au4 Au3 Au4 101.22(2) 14_455 13
Mn Au3 Y 126.37(3) . 3_455
Au4 Au3 Y 124.20(3) 15_445 3_455
Au4 Au3 Y 63.43(3) 14_455 3_455
Au4 Au3 Y 133.46(3) 13 3_455
Mn Au3 Y 126.37(3) . 1_545
Au4 Au3 Y 63.43(3) 15_445 1_545
Au4 Au3 Y 133.46(3) 14_455 1_545
Au4 Au3 Y 124.20(3) 13 1_545
Y Au3 Y 88.42(4) 3_455 1_545
Mn Au3 Y 126.37(3) . 2_665
Au4 Au3 Y 133.46(3) 15_445 2_665
Au4 Au3 Y 124.20(3) 14_455 2_665
Au4 Au3 Y 63.43(3) 13 2_665
Y Au3 Y 88.42(4) 3_455 2_665
Y Au3 Y 88.42(4) 1_545 2_665
Mn Au3 Y 77.81(3) . 15_545
Au4 Au3 Y 56.46(3) 15_445 15_545
Au4 Au3 Y 59.34(3) 14_455 15_545
Au4 Au3 Y 140.96(4) 13 15_545
Y Au3 Y 71.52(4) 3_455 15_545
Y Au3 Y 77.43(5) 1_545 15_545
Y Au3 Y 155.52(4) 2_665 15_545
Mn Au3 Y 77.81(3) . 13_565
Au4 Au3 Y 59.34(3) 15_445 13_565
Au4 Au3 Y 140.96(4) 14_455 13_565
Au4 Au3 Y 56.46(3) 13 13_565
Y Au3 Y 155.52(4) 3_455 13_565
Y Au3 Y 71.52(4) 1_545 13_565
Y Au3 Y 77.43(5) 2_665 13_565
Y Au3 Y 115.668(19) 15_545 13_565
Mn Au3 Y 77.81(3) . 14_345
Au4 Au3 Y 140.96(4) 15_445 14_345
Au4 Au3 Y 56.46(3) 14_455 14_345
Au4 Au3 Y 59.34(3) 13 14_345
Y Au3 Y 77.43(5) 3_455 14_345
Y Au3 Y 155.52(4) 1_545 14_345
Y Au3 Y 71.52(4) 2_665 14_345
Y Au3 Y 115.667(19) 15_545 14_345
Y Au3 Y 115.667(19) 13_565 14_345
Mn Au4 Y 72.40(4) 7_544 1_545
Mn Au4 Au3 138.71(3) 7_544 13
Y Au4 Au3 66.33(3) 1_545 13
Mn Au4 Mn 116.492(18) 7_544 13
Y Au4 Mn 78.71(4) 1_545 13
Au3 Au4 Mn 54.37(6) 13 13
Mn Au4 Y 71.63(4) 7_544 3
Y Au4 Y 125.12(5) 1_545 3
Au3 Au4 Y 135.66(3) 13 3
Mn Au4 Y 155.52(5) 13 3
Mn Au4 Y 156.60(4) 7_544 2_765
Y Au4 Y 130.77(5) 1_545 2_765
Au3 Au4 Y 64.62(3) 13 2_765
Mn Au4 Y 76.61(4) 13 2_765
Y Au4 Y 88.87(5) 3 2_765
Mn Au4 Au4 59.90(5) 7_544 10_655
Y Au4 Au4 61.89(3) 1_545 10_655
Au3 Au4 Au4 97.92(3) 13 10_655
Mn Au4 Au4 56.59(4) 13 10_655
Y Au4 Au4 125.86(4) 3 10_655
Y Au4 Au4 129.22(4) 2_765 10_655
Mn Au4 Y 77.72(7) 7_544 10_665
Y Au4 Y 118.60(3) 1_545 10_665
Au3 Au4 Y 121.17(3) 13 10_665
Mn Au4 Y 68.74(6) 13 10_665
Y Au4 Y 92.17(4) 3 10_665
Y Au4 Y 90.60(5) 2_765 10_665
Au4 Au4 Y 56.71(3) 10_655 10_665
Mn Au4 Y 115.07(7) 7_544 14_445
Y Au4 Y 80.08(3) 1_545 14_445
Au3 Au4 Y 59.54(3) 13 14_445
Mn Au4 Y 113.73(7) 13 14_445
Y Au4 Y 79.30(3) 3 14_445
Y Au4 Y 72.11(4) 2_765 14_445
Au4 Au4 Y 141.65(4) 10_655 14_445
Y Au4 Y 160.70(3) 10_665 14_445
Mn Au4 Au2 54.20(7) 7_544 7_544
Y Au4 Au2 62.99(3) 1_545 7_544
Au3 Au4 Au2 105.35(2) 13 7_544
Mn Au4 Au2 141.69(3) 13 7_544
Y Au4 Au2 62.49(3) 3 7_544
Y Au4 Au2 127.85(3) 2_765 7_544
Au4 Au4 Au2 102.29(2) 10_655 7_544
Y Au4 Au2 129.96(3) 10_665 7_544
Y Au4 Au2 60.87(3) 14_445 7_544
Au4 Y Au4 105.10(5) 1_565 2
Au4 Y Au3 156.25(5) 1_565 1_565
Au4 Y Au3 85.78(4) 2 1_565
Au4 Y Au1 130.38(5) 1_565 1_565
Au4 Y Au1 70.51(3) 2 1_565
Au3 Y Au1 72.97(3) 1_565 1_565
Au4 Y Au4 99.25(5) 1_565 3_675
Au4 Y Au4 139.90(5) 2 3_675
Au3 Y Au4 84.35(3) 1_565 3_675
Au1 Y Au4 69.43(3) 1_565 3_675
Au4 Y Au4 61.40(3) 1_565 10_665
Au4 Y Au4 82.83(3) 2 10_665
Au3 Y Au4 142.03(5) 1_565 10_665
Au1 Y Au4 69.08(3) 1_565 10_665
Au4 Y Au4 81.50(3) 3_675 10_665
Au4 Y Au4 99.92(4) 1_565 15_455
Au4 Y Au4 98.78(4) 2 15_455
Au3 Y Au4 57.03(3) 1_565 15_455
Au1 Y Au4 129.69(4) 1_565 15_455
Au4 Y Au4 107.89(4) 3_675 15_455
Au4 Y Au4 160.72(5) 10_665 15_455
Au4 Y Au3 57.22(3) 1_565 13_565
Au4 Y Au3 161.28(5) 2 13_565
Au3 Y Au3 108.48(4) 1_565 13_565
Au1 Y Au3 124.52(4) 1_565 13_565
Au4 Y Au3 56.04(3) 3_675 13_565
Au4 Y Au3 92.26(4) 10_665 13_565
Au4 Y Au3 80.05(4) 15_455 13_565
Au4 Y Au2 64.13(3) 1_565 7_554
Au4 Y Au2 63.60(3) 2 7_554
Au3 Y Au2 104.28(4) 1_565 7_554
Au1 Y Au2 134.09(5) 1_565 7_554
Au4 Y Au2 156.26(5) 3_675 7_554
Au4 Y Au2 102.73(4) 10_665 7_554
Au4 Y Au2 61.92(3) 15_455 7_554
Au3 Y Au2 100.27(4) 13_565 7_554
Au4 Y Mn 53.00(2) 1_565 7_554
Au4 Y Mn 52.67(2) 2 7_554
Au3 Y Mn 136.66(5) 1_565 7_554
Au1 Y Mn 99.82(5) 1_565 7_554
Au4 Y Mn 134.25(6) 3_675 7_554
Au4 Y Mn 54.02(5) 10_665 7_554
Au4 Y Mn 112.02(6) 15_455 7_554
Au3 Y Mn 110.20(4) 13_565 7_554
Au2 Y Mn 50.10(5) 7_554 7_554
Au4 Y Y 106.45(6) 1_565 13_575
Au4 Y Y 140.56(6) 2 13_575
Au3 Y Y 56.57(3) 1_565 13_575
Au1 Y Y 104.81(5) 1_565 13_575
Au4 Y Y 55.03(4) 3_675 13_575
Au4 Y Y 133.55(6) 10_665 13_575
Au4 Y Y 52.87(3) 15_455 13_575
Au3 Y Y 51.91(4) 13_565 13_575
Au2 Y Y 111.19(5) 7_554 13_575
Mn Y Y 155.14(7) 7_554 13_575
Au4 Y Y 52.430(18) 1_565 14_455
Au4 Y Y 116.67(3) 2 14_455
Au3 Y Y 103.84(5) 1_565 14_455
Au1 Y Y 172.23(4) 1_565 14_455
Au4 Y Y 103.42(4) 3_675 14_455
Au4 Y Y 113.65(4) 10_665 14_455
Au4 Y Y 48.46(4) 15_455 14_455
Au3 Y Y 49.19(3) 13_565 14_455
Au2 Y Y 53.272(12) 7_554 14_455
Mn Y Y 87.35(4) 7_554 14_455
Y Y Y 67.88(6) 13_575 14_455
Au3 Mn Au2 180.0 . .
Au3 Mn Au4 109.25(7) . 6
Au2 Mn Au4 70.75(7) . 6
Au3 Mn Au4 109.25(7) . 4_455
Au2 Mn Au4 70.75(7) . 4_455
Au4 Mn Au4 109.69(6) 6 4_455
Au3 Mn Au4 109.25(7) . 5_445
Au2 Mn Au4 70.75(7) . 5_445
Au4 Mn Au4 109.69(6) 6 5_445
Au4 Mn Au4 109.69(6) 4_455 5_445
Au3 Mn Au4 62.45(6) . 15_445
Au2 Mn Au4 117.55(6) . 15_445
Au4 Mn Au4 63.509(19) 6 15_445
Au4 Mn Au4 86.86(2) 4_455 15_445
Au4 Mn Au4 163.43(6) 5_445 15_445
Au3 Mn Au4 62.45(6) . 14_455
Au2 Mn Au4 117.55(6) . 14_455
Au4 Mn Au4 86.86(2) 6 14_455
Au4 Mn Au4 163.43(6) 4_455 14_455
Au4 Mn Au4 63.508(19) 5_445 14_455
Au4 Mn Au4 100.31(8) 15_445 14_455
Au3 Mn Au4 62.45(6) . 13
Au2 Mn Au4 117.55(6) . 13
Au4 Mn Au4 163.43(6) 6 13
Au4 Mn Au4 63.508(19) 4_455 13
Au4 Mn Au4 86.86(2) 5_445 13
Au4 Mn Au4 100.31(8) 15_445 13
Au4 Mn Au4 100.31(8) 14_455 13
Au3 Mn Y 117.84(5) . 6_455
Au2 Mn Y 62.16(5) . 6_455
Au4 Mn Y 54.60(4) 6 6_455
Au4 Mn Y 55.71(4) 4_455 6_455
Au4 Mn Y 132.90(12) 5_445 6_455
Au4 Mn Y 57.24(3) 15_445 6_455
Au4 Mn Y 140.42(3) 14_455 6_455
Au4 Mn Y 114.74(3) 13 6_455
Au3 Mn Y 117.84(5) . 5
Au2 Mn Y 62.16(5) . 5
Au4 Mn Y 55.71(4) 6 5
Au4 Mn Y 132.90(12) 4_455 5
Au4 Mn Y 54.60(4) 5_445 5
Au4 Mn Y 114.74(3) 15_445 5
Au4 Mn Y 57.24(3) 14_455 5
Au4 Mn Y 140.41(3) 13 5
Y Mn Y 99.95(7) 6_455 5
Au3 Mn Y 117.84(5) . 4_445
Au2 Mn Y 62.16(5) . 4_445
Au4 Mn Y 132.90(12) 6 4_445
Au4 Mn Y 54.60(4) 4_455 4_445
Au4 Mn Y 55.70(4) 5_445 4_445
Au4 Mn Y 140.41(3) 15_445 4_445
Au4 Mn Y 114.74(3) 14_455 4_445
Au4 Mn Y 57.24(3) 13 4_445
Y Mn Y 99.95(7) 6_455 4_445
Y Mn Y 99.95(7) 5 4_445

loop_
_geom_bond_atom_site_label_1
_geom_bond_atom_site_label_2
_geom_bond_distance
_geom_bond_site_symmetry_2
Au1 Y 3.0138(13) 11_445
Au1 Y 3.0138(13) 2_665
Au1 Y 3.0138(13) 1_545
Au1 Y 3.0138(13) 10_565
Au1 Y 3.0138(13) 12_655
Au1 Y 3.0138(13) 3_455
Au2 Mn 2.811(3) 10_556
Au2 Mn 2.811(3) .
Au2 Y 3.2401(13) 6_455
Au2 Y 3.2401(13) 18_545
Au2 Y 3.2402(14) 5
Au2 Y 3.2402(14) 17_445
Au2 Y 3.2402(13) 4_445
Au2 Y 3.2402(13) 16
Au2 Au4 3.2724(6) 6
Au2 Au4 3.2724(6) 18_445
Au2 Au4 3.2724(6) 4_455
Au2 Au4 3.2724(6) 16_545
Au3 Mn 2.682(4) .
Au3 Au4 2.9252(7) 15_445
Au3 Au4 2.9252(7) 14_455
Au3 Au4 2.9252(7) 13
Au3 Y 3.0053(14) 3_455
Au3 Y 3.0053(14) 1_545
Au3 Y 3.0053(14) 2_665
Au3 Y 3.1866(14) 15_545
Au3 Y 3.1866(14) 13_565
Au3 Y 3.1866(14) 14_345
Au4 Mn 2.8413(12) 7_544
Au4 Y 2.9000(14) 1_545
Au4 Au3 2.9252(7) 13
Au4 Mn 2.9446(17) 13
Au4 Y 2.9522(14) 3
Au4 Y 3.0339(14) 2_765
Au4 Au4 3.0462(10) 10_655
Au4 Y 3.0603(14) 10_665
Au4 Y 3.1183(14) 14_445
Au4 Au2 3.2724(6) 7_544
Y Au4 2.9000(14) 1_565
Y Au4 2.9522(14) 2
Y Au3 3.0053(14) 1_565
Y Au1 3.0138(13) 1_565
Y Au4 3.0339(14) 3_675
Y Au4 3.0603(14) 10_665
Y Au4 3.1183(14) 15_455
Y Au3 3.1866(14) 13_565
Y Au2 3.2402(13) 7_554
Y Mn 3.391(2) 7_554
Y Y 3.622(3) 13_575
Y Y 3.8754(19) 14_455
Mn Au4 2.8412(12) 6
Mn Au4 2.8413(12) 4_455
Mn Au4 2.8413(12) 5_445
Mn Au4 2.9445(17) 15_445
Mn Au4 2.9445(17) 14_455
Mn Au4 2.9446(17) 13
Mn Y 3.391(2) 6_455
Mn Y 3.391(2) 5
Mn Y 3.391(2) 4_445
